data_7228175
loop_
_publ_author_name
'Powers, Xian B.'
'Ghiassi, Kamran B.'
'Greenfield, Joshua T.'
'Olmstead, Marilyn M.'
'Balch, Alan L.'

_publ_section_title
;
 Interrelationships between the tetrahedral and planar polymorphs of
 bis(3-ethylamino-1-phenyl-but-2-en-1-ono)nickel(ii) and structural
 comparisons with related CoII, NiII, CuII, and ZnII complexes
;
_journal_name_full CrystEngComm
_journal_paper_doi 10.1039/C7CE00638A
_journal_year 2017
_chemical_formula_moiety 'C24 H28 N2 O2 Zn'
_chemical_formula_sum 'C24 H28 N2 O2 Zn'
_chemical_formula_weight 441.85
_chemical_name_common Zn(B-Et)2
_space_group_crystal_system triclinic
_space_group_IT_number 2
_space_group_name_Hall '-P 1'
_space_group_name_H-M_alt 'P -1'
_symmetry_space_group_name_Hall '-P 1'
_symmetry_space_group_name_H-M 'P -1'
_atom_sites_solution_hydrogens geom
_atom_sites_solution_primary direct
_atom_sites_solution_secondary difmap
_audit_creation_method SHELXL-2014/7
_audit_update_record
;
2017-02-17 deposited with the CCDC.
2017-04-24 downloaded from the CCDC.
;
_cell_angle_alpha 116.469(2)
_cell_angle_beta 105.648(2)
_cell_angle_gamma 93.280(2)
_cell_formula_units_Z 2
_cell_length_a 7.3939(10)
_cell_length_b 12.6055(17)
_cell_length_c 13.2996(18)
_cell_measurement_reflns_used 4863
_cell_measurement_temperature 90(2)
_cell_measurement_theta_max 31.37
_cell_measurement_theta_min 2.89
_cell_volume 1045.6(2)
_computing_cell_refinement 'SAINT (Bruker, 2014)'
_computing_data_collection 'Apex2 (Bruker, 2014)'
_computing_data_reduction 'SAINT (Bruker, 2014)'
_computing_publication_material 'SHELXL-2014 (Sheldrick, 2014)'
_computing_structure_refinement 'SHELXL-2014/7 (Sheldrick, 2014)'
_computing_structure_solution 'SHELXS (Sheldrick, 2008)'
_diffrn_ambient_temperature 90(2)
_diffrn_detector_area_resol_mean 8.3
_diffrn_measured_fraction_theta_full 1.000
_diffrn_measured_fraction_theta_max 0.995
_diffrn_measurement_device_type 'Bruker ApexII'
_diffrn_measurement_method \w
_diffrn_radiation_type MoK\a
_diffrn_radiation_wavelength 0.71073
_diffrn_reflns_av_R_equivalents 0.0260
_diffrn_reflns_av_unetI/netI 0.0355
_diffrn_reflns_Laue_measured_fraction_full 1.000
_diffrn_reflns_Laue_measured_fraction_max 0.995
_diffrn_reflns_limit_h_max 10
_diffrn_reflns_limit_h_min -10
_diffrn_reflns_limit_k_max 17
_diffrn_reflns_limit_k_min -17
_diffrn_reflns_limit_l_max 18
_diffrn_reflns_limit_l_min -18
_diffrn_reflns_number 15597
_diffrn_reflns_point_group_measured_fraction_full 1.000
_diffrn_reflns_point_group_measured_fraction_max 0.995
_diffrn_reflns_theta_full 25.242
_diffrn_reflns_theta_max 30.507
_diffrn_reflns_theta_min 1.812
_diffrn_source 'fine-focus sealed tube'
_exptl_absorpt_coefficient_mu 1.197
_exptl_absorpt_correction_T_max 0.7462
_exptl_absorpt_correction_T_min 0.6559
_exptl_absorpt_correction_type multi-scan
_exptl_absorpt_process_details 'SADABS (Sheldrick, 2014)'
_exptl_crystal_colour colorless
_exptl_crystal_density_diffrn 1.403
_exptl_crystal_description plate
_exptl_crystal_F_000 464
_exptl_crystal_size_max 0.150
_exptl_crystal_size_mid 0.140
_exptl_crystal_size_min 0.010
_refine_diff_density_max 0.488
_refine_diff_density_min -2.342
_refine_diff_density_rms 0.078
_refine_ls_extinction_method none
_refine_ls_goodness_of_fit_ref 1.038
_refine_ls_hydrogen_treatment constr
_refine_ls_matrix_type full
_refine_ls_number_parameters 295
_refine_ls_number_reflns 6341
_refine_ls_number_restraints 0
_refine_ls_restrained_S_all 1.038
_refine_ls_R_factor_all 0.0702
_refine_ls_R_factor_gt 0.0452
_refine_ls_shift/su_max 0.001
_refine_ls_shift/su_mean 0.000
_refine_ls_structure_factor_coef Fsqd
_refine_ls_weighting_details 'w=1/[\s^2^(Fo^2^)+(0.0447P)^2^+1.2576P] where P=(Fo^2^+2Fc^2^)/3'
_refine_ls_weighting_scheme calc
_refine_ls_wR_factor_gt 0.1032
_refine_ls_wR_factor_ref 0.1188
_reflns_Friedel_coverage 0.000
_reflns_number_gt 4688
_reflns_number_total 6341
_reflns_threshold_expression 'I > 2\s(I)'
_cod_data_source_file c7ce00638a1.cif
_cod_data_source_block xbp56
_cod_database_code 7228175
_shelx_shelxl_version_number 2014/7
_shelx_space_group_comment
;
The symmetry employed for this shelxl refinement is uniquely defined
by the following loop, which should always be used as a source of
symmetry information in preference to the above space-group names.
They are only intended as comments.
;
_shelx_estimated_absorpt_t_min 0.841
_shelx_estimated_absorpt_t_max 0.988

loop_
_space_group_symop_operation_xyz
'x, y, z'
'-x, -y, -z'

loop_
_atom_site_label
_atom_site_type_symbol
_atom_site_fract_x
_atom_site_fract_y
_atom_site_fract_z
_atom_site_U_iso_or_equiv
_atom_site_adp_type
_atom_site_occupancy
_atom_site_site_symmetry_order
_atom_site_calc_flag
_atom_site_refinement_flags_posn
_atom_site_refinement_flags_adp
_atom_site_refinement_flags_occupancy
_atom_site_disorder_assembly
_atom_site_disorder_group
Zn1 Zn 0.31388(5) 0.37119(3) 0.70706(2) 0.03449(10) Uani 1 1 d . . . . .
N1A N 0.5352(11) 0.4228(7) 0.8286(7) 0.0168(13) Uani 0.416(11) 1 d . . P A 1
N1B N 0.5743(7) 0.3907(5) 0.8358(4) 0.0162(9) Uani 0.584(11) 1 d . . P A 2
N2 N 0.2976(3) 0.28514(18) 0.53780(16) 0.0265(4) Uani 1 1 d . . . . .
O1 O 0.1491(2) 0.29329(15) 0.75739(13) 0.0264(3) Uani 1 1 d . . . . .
O2 O 0.2499(3) 0.52083(16) 0.71185(15) 0.0369(4) Uani 1 1 d . . . . .
C1 C -0.1090(3) 0.14992(19) 0.78118(19) 0.0218(4) Uani 1 1 d . . . . .
H1 H -0.1386 0.1568 0.7105 0.026 Uiso 1 1 calc R U . . .
C2 C -0.2490(3) 0.0881(2) 0.7992(2) 0.0279(5) Uani 1 1 d . . . . .
H2 H -0.3728 0.0525 0.7406 0.033 Uiso 1 1 calc R U . . .
C3 C -0.2077(4) 0.0785(2) 0.9023(2) 0.0351(6) Uani 1 1 d . . . . .
H3 H -0.3030 0.0363 0.9146 0.042 Uiso 1 1 calc R U . . .
C4 C -0.0280(4) 0.1304(2) 0.9872(2) 0.0348(6) Uani 1 1 d . . . . .
H4 H -0.0003 0.1245 1.0584 0.042 Uiso 1 1 calc R U . . .
C5 C 0.1122(4) 0.1909(2) 0.9696(2) 0.0272(5) Uani 1 1 d . . . . .
H5 H 0.2359 0.2255 1.0284 0.033 Uiso 1 1 calc R U . . .
C6 C 0.0735(3) 0.20168(19) 0.86541(18) 0.0201(4) Uani 1 1 d . . . . .
C7 C 0.2197(3) 0.26815(19) 0.84262(18) 0.0209(4) Uani 1 1 d . . . . .
C8 C 0.4094(3) 0.2981(2) 0.9120(2) 0.0268(5) Uani 1 1 d . . . . .
H8 H 0.4382 0.2687 0.9678 0.032 Uiso 1 1 calc R U . . .
C9 C 0.5697(3) 0.3676(2) 0.9119(2) 0.0335(6) Uani 1 1 d . . . . .
C10 C 0.7559(3) 0.3979(3) 1.0108(2) 0.0441(7) Uani 1 1 d . . . . .
H10A H 0.7346 0.3673 1.0635 0.066 Uiso 1 1 calc R U . . .
H10B H 0.8018 0.4859 1.0563 0.066 Uiso 1 1 calc R U . . .
H10C H 0.8521 0.3601 0.9765 0.066 Uiso 1 1 calc R U . . .
C11A C 0.6918(9) 0.5041(6) 0.8329(5) 0.0239(18) Uani 0.416(11) 1 d . . P A 1
H11A H 0.7891 0.5434 0.9134 0.029 Uiso 0.416(11) 1 calc R U P A 1
H11B H 0.6399 0.5685 0.8182 0.029 Uiso 0.416(11) 1 calc R U P A 1
C12A C 0.7868(18) 0.4369(12) 0.7416(11) 0.031(2) Uani 0.416(11) 1 d . . P A 1
H12A H 0.8811 0.4950 0.7418 0.047 Uiso 0.416(11) 1 calc R U P A 1
H12B H 0.6892 0.3926 0.6625 0.047 Uiso 0.416(11) 1 calc R U P A 1
H12C H 0.8515 0.3797 0.7615 0.047 Uiso 0.416(11) 1 calc R U P A 1
C11B C 0.7562(6) 0.4549(5) 0.8469(3) 0.0235(13) Uani 0.584(11) 1 d . . P A 2
H11C H 0.8582 0.4099 0.8588 0.028 Uiso 0.584(11) 1 calc R U P A 2
H11D H 0.7926 0.5362 0.9177 0.028 Uiso 0.584(11) 1 calc R U P A 2
C12B C 0.7423(14) 0.4681(12) 0.7389(10) 0.052(3) Uani 0.584(11) 1 d . . P A 2
H12D H 0.8672 0.5090 0.7483 0.078 Uiso 0.584(11) 1 calc R U P A 2
H12E H 0.6460 0.5162 0.7292 0.078 Uiso 0.584(11) 1 calc R U P A 2
H12F H 0.7047 0.3878 0.6686 0.078 Uiso 0.584(11) 1 calc R U P A 2
C13 C 0.2954(4) 0.7638(2) 0.7738(2) 0.0343(6) Uani 1 1 d . . . . .
H13 H 0.3322 0.7425 0.8354 0.041 Uiso 1 1 calc R U . . .
C14 C 0.2956(4) 0.8839(2) 0.8029(2) 0.0388(6) Uani 1 1 d . . . . .
H14 H 0.3328 0.9440 0.8840 0.047 Uiso 1 1 calc R U . . .
C15 C 0.2417(4) 0.9170(2) 0.7143(3) 0.0383(6) Uani 1 1 d . . . . .
H15 H 0.2442 0.9995 0.7343 0.046 Uiso 1 1 calc R U . . .
C16 C 0.1840(4) 0.8275(2) 0.5958(2) 0.0349(6) Uani 1 1 d . . . . .
H16 H 0.1449 0.8491 0.5345 0.042 Uiso 1 1 calc R U . . .
C17 C 0.1830(3) 0.7077(2) 0.5664(2) 0.0308(5) Uani 1 1 d . . . . .
H17 H 0.1418 0.6476 0.4851 0.037 Uiso 1 1 calc R U . . .
C18 C 0.2417(3) 0.6735(2) 0.6549(2) 0.0293(5) Uani 1 1 d . . . . .
C19 C 0.2513(3) 0.5455(2) 0.6273(2) 0.0284(5) Uani 1 1 d . . . . .
C20 C 0.2661(3) 0.4652(2) 0.51857(19) 0.0279(5) Uani 1 1 d . . . . .
H20 H 0.2685 0.4974 0.4664 0.033 Uiso 1 1 calc R U . . .
C21 C 0.2783(3) 0.3416(2) 0.47467(18) 0.0258(5) Uani 1 1 d . . . . .
C22 C 0.2659(4) 0.2732(2) 0.3452(2) 0.0321(5) Uani 1 1 d . . . . .
H22A H 0.2551 0.3285 0.3114 0.048 Uiso 1 1 calc R U . . .
H22B H 0.1529 0.2069 0.3009 0.048 Uiso 1 1 calc R U . . .
H22C H 0.3817 0.2402 0.3396 0.048 Uiso 1 1 calc R U . . .
C23 C 0.3121(4) 0.1578(2) 0.4801(2) 0.0354(6) Uani 1 1 d . . . . .
H23A H 0.4281 0.1512 0.4558 0.042 Uiso 1 1 calc R U . . .
H23B H 0.1989 0.1115 0.4075 0.042 Uiso 1 1 calc R U . . .
C24 C 0.3230(5) 0.1037(3) 0.5621(3) 0.0474(7) Uani 1 1 d . . . . .
H24A H 0.3388 0.0198 0.5223 0.071 Uiso 1 1 calc R U . . .
H24B H 0.2045 0.1052 0.5820 0.071 Uiso 1 1 calc R U . . .
H24C H 0.4327 0.1509 0.6351 0.071 Uiso 1 1 calc R U . . .

loop_
_atom_site_aniso_label
_atom_site_aniso_U_11
_atom_site_aniso_U_22
_atom_site_aniso_U_33
_atom_site_aniso_U_23
_atom_site_aniso_U_13
_atom_site_aniso_U_12
Zn1 0.04422(18) 0.02942(16) 0.01832(13) 0.00197(11) 0.01480(12) -0.01487(12)
N1A 0.014(3) 0.017(3) 0.019(2) 0.007(2) 0.006(2) 0.0054(19)
N1B 0.013(2) 0.017(2) 0.0123(15) 0.0026(15) 0.0035(14) -0.0002(14)
N2 0.0252(9) 0.0268(10) 0.0150(8) 0.0011(7) 0.0065(7) -0.0062(7)
O1 0.0247(8) 0.0328(9) 0.0181(7) 0.0124(6) 0.0041(6) -0.0069(6)
O2 0.0510(11) 0.0296(9) 0.0228(8) 0.0030(7) 0.0220(8) -0.0080(8)
C1 0.0216(10) 0.0209(10) 0.0208(9) 0.0077(8) 0.0086(8) 0.0006(8)
C2 0.0283(11) 0.0222(10) 0.0288(11) 0.0067(9) 0.0142(9) -0.0014(9)
C3 0.0483(15) 0.0255(12) 0.0361(13) 0.0126(10) 0.0259(12) 0.0006(10)
C4 0.0545(16) 0.0320(13) 0.0289(12) 0.0189(10) 0.0217(12) 0.0115(11)
C5 0.0314(12) 0.0318(12) 0.0219(10) 0.0144(9) 0.0103(9) 0.0103(9)
C6 0.0219(10) 0.0207(10) 0.0190(9) 0.0085(8) 0.0101(8) 0.0054(8)
C7 0.0190(9) 0.0237(10) 0.0161(9) 0.0050(8) 0.0085(7) 0.0020(8)
C8 0.0176(10) 0.0327(12) 0.0224(10) 0.0068(9) 0.0070(8) 0.0047(8)
C9 0.0183(10) 0.0358(13) 0.0212(10) -0.0079(9) 0.0094(8) -0.0024(9)
C10 0.0164(11) 0.0420(15) 0.0374(14) -0.0085(12) 0.0047(10) 0.0039(10)
C11A 0.022(3) 0.020(3) 0.025(3) 0.007(2) 0.008(2) -0.003(2)
C12A 0.026(6) 0.041(5) 0.020(4) 0.010(3) 0.008(4) -0.004(3)
C11B 0.0193(19) 0.023(2) 0.0230(18) 0.0075(15) 0.0068(14) -0.0037(16)
C12B 0.023(4) 0.096(9) 0.044(4) 0.046(5) 0.003(3) -0.017(4)
C13 0.0330(12) 0.0310(12) 0.0271(11) 0.0029(10) 0.0154(10) -0.0094(10)
C14 0.0381(14) 0.0311(13) 0.0336(13) 0.0011(10) 0.0207(11) -0.0101(10)
C15 0.0328(13) 0.0279(12) 0.0468(15) 0.0075(11) 0.0232(12) -0.0049(10)
C16 0.0275(12) 0.0347(13) 0.0403(14) 0.0139(11) 0.0173(10) -0.0022(10)
C17 0.0236(11) 0.0323(12) 0.0280(11) 0.0058(10) 0.0133(9) -0.0043(9)
C18 0.0247(11) 0.0279(11) 0.0263(11) 0.0034(9) 0.0149(9) -0.0081(9)
C19 0.0244(10) 0.0277(11) 0.0216(10) 0.0023(9) 0.0106(8) -0.0092(8)
C20 0.0237(10) 0.0329(12) 0.0194(10) 0.0061(9) 0.0092(8) -0.0044(9)
C21 0.0173(9) 0.0326(12) 0.0162(9) 0.0031(8) 0.0063(7) -0.0048(8)
C22 0.0288(12) 0.0390(13) 0.0172(10) 0.0037(9) 0.0093(9) 0.0026(10)
C23 0.0317(12) 0.0386(14) 0.0238(11) 0.0060(10) 0.0091(10) -0.0016(10)
C24 0.064(2) 0.0435(16) 0.0284(13) 0.0126(12) 0.0143(13) 0.0085(14)

loop_
_atom_type_symbol
_atom_type_description
_atom_type_scat_dispersion_real
_atom_type_scat_dispersion_imag
_atom_type_scat_source
C C 0.0033 0.0016 'International Tables Vol C Tables 4.2.6.8 and 6.1.1.4'
H H 0.0000 0.0000 'International Tables Vol C Tables 4.2.6.8 and 6.1.1.4'
N N 0.0061 0.0033 'International Tables Vol C Tables 4.2.6.8 and 6.1.1.4'
O O 0.0106 0.0060 'International Tables Vol C Tables 4.2.6.8 and 6.1.1.4'
Zn Zn 0.2839 1.4301 'International Tables Vol C Tables 4.2.6.8 and 6.1.1.4'

loop_
_geom_angle_atom_site_label_1
_geom_angle_atom_site_label_2
_geom_angle_atom_site_label_3
_geom_angle
N1A Zn1 O1 101.0(2)
N1A Zn1 O2 103.2(3)
O1 Zn1 O2 114.25(7)
N1A Zn1 N2 123.3(2)
O1 Zn1 N2 117.13(7)
O2 Zn1 N2 97.60(8)
O1 Zn1 N1B 95.91(14)
O2 Zn1 N1B 115.84(17)
N2 Zn1 N1B 117.42(15)
C11A N1A C9 121.1(5)
C11A N1A Zn1 117.7(5)
C9 N1A Zn1 120.5(5)
C9 N1B C11B 118.3(4)
C9 N1B Zn1 119.5(3)
C11B N1B Zn1 121.1(3)
C21 N2 C23 117.79(19)
C21 N2 Zn1 120.79(16)
C23 N2 Zn1 121.39(16)
C7 O1 Zn1 121.32(14)
C19 O2 Zn1 121.25(16)
C6 C1 C2 120.8(2)
C6 C1 H1 119.6
C2 C1 H1 119.6
C3 C2 C1 120.0(2)
C3 C2 H2 120.0
C1 C2 H2 120.0
C4 C3 C2 119.8(2)
C4 C3 H3 120.1
C2 C3 H3 120.1
C3 C4 C5 120.5(2)
C3 C4 H4 119.8
C5 C4 H4 119.8
C4 C5 C6 120.6(2)
C4 C5 H5 119.7
C6 C5 H5 119.7
C1 C6 C5 118.2(2)
C1 C6 C7 119.01(18)
C5 C6 C7 122.8(2)
O1 C7 C8 126.3(2)
O1 C7 C6 114.38(18)
C8 C7 C6 119.3(2)
C7 C8 C9 129.0(2)
C7 C8 H8 115.5
C9 C8 H8 115.5
N1B C9 C8 126.0(3)
N1B C9 C10 117.8(3)
C8 C9 C10 115.6(3)
C8 C9 N1A 119.0(3)
C10 C9 N1A 124.5(4)
C9 C10 H10A 109.5
C9 C10 H10B 109.5
H10A C10 H10B 109.5
C9 C10 H10C 109.5
H10A C10 H10C 109.5
H10B C10 H10C 109.5
N1A C11A C12A 112.0(7)
N1A C11A H11A 109.2
C12A C11A H11A 109.2
N1A C11A H11B 109.2
C12A C11A H11B 109.2
H11A C11A H11B 107.9
C11A C12A H12A 109.5
C11A C12A H12B 109.5
H12A C12A H12B 109.5
C11A C12A H12C 109.5
H12A C12A H12C 109.5
H12B C12A H12C 109.5
N1B C11B C12B 111.6(5)
N1B C11B H11C 109.3
C12B C11B H11C 109.3
N1B C11B H11D 109.3
C12B C11B H11D 109.3
H11C C11B H11D 108.0
C11B C12B H12D 109.5
C11B C12B H12E 109.5
H12D C12B H12E 109.5
C11B C12B H12F 109.5
H12D C12B H12F 109.5
H12E C12B H12F 109.5
C14 C13 C18 120.9(3)
C14 C13 H13 119.5
C18 C13 H13 119.5
C13 C14 C15 120.5(2)
C13 C14 H14 119.8
C15 C14 H14 119.8
C14 C15 C16 119.0(3)
C14 C15 H15 120.5
C16 C15 H15 120.5
C17 C16 C15 120.7(3)
C17 C16 H16 119.7
C15 C16 H16 119.7
C16 C17 C18 120.9(2)
C16 C17 H17 119.6
C18 C17 H17 119.6
C17 C18 C13 118.0(2)
C17 C18 C19 122.7(2)
C13 C18 C19 119.3(2)
O2 C19 C20 125.5(2)
O2 C19 C18 115.1(2)
C20 C19 C18 119.3(2)
C19 C20 C21 128.7(2)
C19 C20 H20 115.6
C21 C20 H20 115.6
N2 C21 C20 124.4(2)
N2 C21 C22 119.6(2)
C20 C21 C22 116.0(2)
C21 C22 H22A 109.5
C21 C22 H22B 109.5
H22A C22 H22B 109.5
C21 C22 H22C 109.5
H22A C22 H22C 109.5
H22B C22 H22C 109.5
N2 C23 C24 111.5(2)
N2 C23 H23A 109.3
C24 C23 H23A 109.3
N2 C23 H23B 109.3
C24 C23 H23B 109.3
H23A C23 H23B 108.0
C23 C24 H24A 109.5
C23 C24 H24B 109.5
H24A C24 H24B 109.5
C23 C24 H24C 109.5
H24A C24 H24C 109.5
H24B C24 H24C 109.5

loop_
_geom_bond_atom_site_label_1
_geom_bond_atom_site_label_2
_geom_bond_distance
Zn1 N1A 1.796(8)
Zn1 O1 1.9456(15)
Zn1 O2 1.949(2)
Zn1 N2 1.9800(18)
Zn1 N1B 2.119(6)
N1A C11A 1.473(9)
N1A C9 1.527(9)
N1B C9 1.179(6)
N1B C11B 1.466(6)
N2 C21 1.308(3)
N2 C23 1.464(3)
O1 C7 1.295(3)
O2 C19 1.295(3)
C1 C6 1.391(3)
C1 C2 1.394(3)
C1 H1 0.9500
C2 C3 1.385(4)
C2 H2 0.9500
C3 C4 1.379(4)
C3 H3 0.9500
C4 C5 1.383(3)
C4 H4 0.9500
C5 C6 1.406(3)
C5 H5 0.9500
C6 C7 1.504(3)
C7 C8 1.376(3)
C8 C9 1.434(3)
C8 H8 0.9500
C9 C10 1.512(4)
C10 H10A 0.9800
C10 H10B 0.9800
C10 H10C 0.9800
C11A C12A 1.515(14)
C11A H11A 0.9900
C11A H11B 0.9900
C12A H12A 0.9800
C12A H12B 0.9800
C12A H12C 0.9800
C11B C12B 1.495(12)
C11B H11C 0.9900
C11B H11D 0.9900
C12B H12D 0.9800
C12B H12E 0.9800
C12B H12F 0.9800
C13 C14 1.385(4)
C13 C18 1.399(3)
C13 H13 0.9500
C14 C15 1.387(4)
C14 H14 0.9500
C15 C16 1.391(4)
C15 H15 0.9500
C16 C17 1.380(4)
C16 H16 0.9500
C17 C18 1.398(4)
C17 H17 0.9500
C18 C19 1.498(4)
C19 C20 1.386(3)
C20 C21 1.418(4)
C20 H20 0.9500
C21 C22 1.516(3)
C22 H22A 0.9800
C22 H22B 0.9800
C22 H22C 0.9800
C23 C24 1.511(4)
C23 H23A 0.9900
C23 H23B 0.9900
C24 H24A 0.9800
C24 H24B 0.9800
C24 H24C 0.9800

loop_
_geom_hbond_atom_site_label_D
_geom_hbond_atom_site_label_H
_geom_hbond_atom_site_label_A
_geom_hbond_distance_DH
_geom_hbond_distance_HA
_geom_hbond_distance_DA
_geom_hbond_angle_DHA
_geom_hbond_site_symmetry_A
C10 H10A O2 0.98 2.64 3.374(4) 131.9 2_667
C12A H12C O1 0.98 2.51 3.330(11) 140.7 1_655
C24 H24B O1 0.98 2.63 3.276(4) 123.4 .

loop_
_geom_torsion_atom_site_label_1
_geom_torsion_atom_site_label_2
_geom_torsion_atom_site_label_3
_geom_torsion_atom_site_label_4
_geom_torsion
O1 Zn1 N1A C11A -170.9(4)
O2 Zn1 N1A C11A -52.5(5)
N2 Zn1 N1A C11A 56.0(6)
O1 Zn1 N1A C9 19.1(5)
O2 Zn1 N1A C9 137.5(4)
N2 Zn1 N1A C9 -114.0(4)
C6 C1 C2 C3 0.6(3)
C1 C2 C3 C4 0.1(4)
C2 C3 C4 C5 -0.7(4)
C3 C4 C5 C6 0.6(4)
C2 C1 C6 C5 -0.6(3)
C2 C1 C6 C7 -179.7(2)
C4 C5 C6 C1 0.0(3)
C4 C5 C6 C7 179.0(2)
Zn1 O1 C7 C8 4.4(3)
Zn1 O1 C7 C6 -176.66(13)
C1 C6 C7 O1 14.1(3)
C5 C6 C7 O1 -164.9(2)
C1 C6 C7 C8 -166.9(2)
C5 C6 C7 C8 14.1(3)
O1 C7 C8 C9 3.5(4)
C6 C7 C8 C9 -175.4(2)
C11B N1B C9 C8 -175.2(3)
Zn1 N1B C9 C8 16.9(6)
C11B N1B C9 C10 -4.4(6)
Zn1 N1B C9 C10 -172.3(2)
C7 C8 C9 N1B -16.7(5)
C7 C8 C9 C10 172.3(2)
C7 C8 C9 N1A 2.5(5)
C11A N1A C9 C8 174.3(4)
Zn1 N1A C9 C8 -16.0(6)
C11A N1A C9 C10 5.5(7)
Zn1 N1A C9 C10 175.2(3)
C9 N1A C11A C12A 95.4(9)
Zn1 N1A C11A C12A -74.6(8)
C9 N1B C11B C12B 175.2(9)
Zn1 N1B C11B C12B -17.1(7)
C18 C13 C14 C15 0.2(4)
C13 C14 C15 C16 1.2(4)
C14 C15 C16 C17 -1.0(4)
C15 C16 C17 C18 -0.7(4)
C16 C17 C18 C13 2.1(3)
C16 C17 C18 C19 -177.2(2)
C14 C13 C18 C17 -1.9(3)
C14 C13 C18 C19 177.5(2)
Zn1 O2 C19 C20 10.8(3)
Zn1 O2 C19 C18 -167.22(15)
C17 C18 C19 O2 -159.7(2)
C13 C18 C19 O2 21.0(3)
C17 C18 C19 C20 22.2(3)
C13 C18 C19 C20 -157.2(2)
O2 C19 C20 C21 1.6(4)
C18 C19 C20 C21 179.6(2)
C23 N2 C21 C20 -178.7(2)
Zn1 N2 C21 C20 -0.4(3)
C23 N2 C21 C22 1.8(3)
Zn1 N2 C21 C22 -179.91(15)
C19 C20 C21 N2 -7.6(4)
C19 C20 C21 C22 171.9(2)
C21 N2 C23 C24 -177.0(2)
Zn1 N2 C23 C24 4.7(3)
